data_7042401
loop_
_publ_author_name
'Chen, Hai-Peng'
'Wang, Zhong-Xia'
'Chen, Cheng'
'Lu, Yang'
'Yin, Zi'
'Sun, Xiao-Fen'
'Fu, Da-Wei'

_publ_section_title
;
 High-temperature structural phase transition coupled with dielectric
 switching in an organic-inorganic hybrid crystal: [NH3(CH2)2Br]3CdBr5.
;
_journal_issue 14
_journal_name_full 'Dalton transactions (Cambridge, England : 2003)'
_journal_page_first 4711
_journal_page_last 4716
_journal_paper_doi 10.1039/c6dt04799h
_journal_volume 46
_journal_year 2017
_chemical_formula_moiety 'Br5 Cd, C6 H21 Br3 N3'
_chemical_formula_sum 'C6 H21 Br8 Cd N3'
_chemical_formula_weight 886.87
_space_group_crystal_system monoclinic
_space_group_IT_number 15
_space_group_name_Hall '-C 2yc'
_space_group_name_H-M_alt 'C 1 2/c 1'
_symmetry_space_group_name_Hall '-C 2yc'
_symmetry_space_group_name_H-M 'C 1 2/c 1'
_atom_sites_solution_hydrogens difmap
_audit_creation_method SHELXL-2014/7
_audit_update_record
;
2016-09-26 deposited with the CCDC.
2017-03-09 downloaded from the CCDC.
;
_cell_angle_alpha 90
_cell_angle_beta 102.41(2)
_cell_angle_gamma 90
_cell_formula_units_Z 44
_cell_length_a 23.92(4)
_cell_length_b 7.927(9)
_cell_length_c 23.60(3)
_cell_measurement_reflns_used 4994
_cell_measurement_temperature 373(2)
_cell_measurement_theta_max 27.476
_cell_measurement_theta_min 1.743
_cell_volume 4370(10)
_computing_cell_refinement 'CrystalClear (Rigaku, 2005)'
_computing_data_collection 'CrystalClear (Rigaku, 2005)'
_computing_data_reduction 'CrystalClear (Rigaku, 2005)'
_computing_molecular_graphics 'DIAMOND (Brandenburg & Putz,2005)'
_computing_structure_refinement 'SHELXL-2014/7 (Sheldrick, 2014)'
_diffrn_ambient_temperature 373(2)
_diffrn_measured_fraction_theta_full 0.999
_diffrn_measured_fraction_theta_max 0.995
_diffrn_measurement_device_type 'Rigaku Mercury CCD'
_diffrn_measurement_method '\w scans'
_diffrn_radiation_type MoK\a
_diffrn_radiation_wavelength 0.71073
_diffrn_reflns_av_R_equivalents 0.0826
_diffrn_reflns_av_unetI/netI 0.0930
_diffrn_reflns_Laue_measured_fraction_full 0.999
_diffrn_reflns_Laue_measured_fraction_max 0.995
_diffrn_reflns_limit_h_max 30
_diffrn_reflns_limit_h_min -30
_diffrn_reflns_limit_k_max 10
_diffrn_reflns_limit_k_min -10
_diffrn_reflns_limit_l_max 28
_diffrn_reflns_limit_l_min -30
_diffrn_reflns_number 15374
_diffrn_reflns_point_group_measured_fraction_full 0.999
_diffrn_reflns_point_group_measured_fraction_max 0.995
_diffrn_reflns_theta_full 25.242
_diffrn_reflns_theta_max 27.476
_diffrn_reflns_theta_min 1.743
_diffrn_source 'fine-focus sealed tube'
_exptl_absorpt_coefficient_mu 15.312
_exptl_absorpt_correction_T_max 0.031
_exptl_absorpt_correction_T_min 0.021
_exptl_absorpt_correction_type multi-scan
_exptl_absorpt_process_details 'CrystalClear (Rigaku, 2005)'
_exptl_crystal_colour colourless
_exptl_crystal_density_diffrn 3.666
_exptl_crystal_density_method 'not measured'
_exptl_crystal_description flake
_exptl_crystal_F_000 4268
_exptl_crystal_size_max 0.36
_exptl_crystal_size_mid 0.34
_exptl_crystal_size_min 0.27
_refine_diff_density_max 3.100
_refine_diff_density_min -1.891
_refine_diff_density_rms 0.363
_refine_ls_extinction_coef 0.00106(10)
_refine_ls_extinction_expression Fc^*^=kFc[1+0.001xFc^2^\l^3^/sin(2\q)]^-1/4^
_refine_ls_extinction_method 'SHELXL-2014/7 (Sheldrick 2014'
_refine_ls_goodness_of_fit_ref 1.062
_refine_ls_hydrogen_treatment constr
_refine_ls_matrix_type full
_refine_ls_number_parameters 156
_refine_ls_number_reflns 4994
_refine_ls_number_restraints 108
_refine_ls_restrained_S_all 1.076
_refine_ls_R_factor_all 0.1177
_refine_ls_R_factor_gt 0.0736
_refine_ls_shift/su_max 0.000
_refine_ls_shift/su_mean 0.000
_refine_ls_structure_factor_coef Fsqd
_refine_ls_weighting_details 'w=1/[\s^2^(Fo^2^)+(0.1068P)^2^+18.1481P] where P=(Fo^2^+2Fc^2^)/3'
_refine_ls_weighting_scheme calc
_refine_ls_wR_factor_gt 0.1838
_refine_ls_wR_factor_ref 0.2222
_reflns_Friedel_coverage 0.000
_reflns_number_gt 3231
_reflns_number_total 4994
_reflns_threshold_expression 'I > 2\s(I)'
_cod_data_source_file c6dt04799h2.cif
_cod_data_source_block 1
_cod_depositor_comments 'Adding full bibliography for 7042400--7042401.cif.'
_cod_original_cell_volume 4371(10)
_cod_database_code 7042401
_shelx_shelxl_version_number 2014/7
_shelx_space_group_comment
;
The symmetry employed for this shelxl refinement is uniquely defined
by the following loop, which should always be used as a source of
symmetry information in preference to the above space-group names.
They are only intended as comments.
;

loop_
_space_group_symop_operation_xyz
'x, y, z'
'-x, y, -z+1/2'
'x+1/2, y+1/2, z'
'-x+1/2, y+1/2, -z+1/2'
'-x, -y, -z'
'x, -y, z-1/2'
'-x+1/2, -y+1/2, -z'
'x+1/2, -y+1/2, z-1/2'

loop_
_atom_site_label
_atom_site_type_symbol
_atom_site_fract_x
_atom_site_fract_y
_atom_site_fract_z
_atom_site_U_iso_or_equiv
_atom_site_adp_type
_atom_site_occupancy
_atom_site_site_symmetry_order
_atom_site_calc_flag
_atom_site_refinement_flags_posn
_atom_site_refinement_flags_adp
_atom_site_refinement_flags_occupancy
_atom_site_disorder_assembly
_atom_site_disorder_group
Br7 Br 0.15291(13) 0.0955(5) 0.96736(12) 0.1518(14) Uani 1 1 d . U . . .
C1 C 0.066(4) 0.621(8) 0.934(2) 0.090(12) Uani 0.24(4) 1 d D U P A 1
H1D H 0.0451 0.7233 0.9350 0.108 Uiso 0.24(4) 1 d R U P A 1
H1E H 0.0994 0.6477 0.9186 0.108 Uiso 0.24(4) 1 d R U P A 1
C2' C 0.0266(11) 0.506(4) 0.8942(8) 0.085(8) Uani 0.76(4) 1 d D U P A 1
H2'A H -0.0001 0.4560 0.9144 0.102 Uiso 0.76(4) 1 d R U P A 1
H2'B H 0.0505 0.4172 0.8851 0.102 Uiso 0.76(4) 1 d R U P A 1
C2 C 0.0204(16) 0.596(4) 0.9055(6) 0.080(12) Uani 0.24(4) 1 d D U P A 2
H2D H 0.0074 0.6968 0.9213 0.096 Uiso 0.24(4) 1 d R U P A 2
H2E H 0.0004 0.5022 0.9175 0.096 Uiso 0.24(4) 1 d R U P A 2
C1' C 0.0814(11) 0.550(6) 0.9223(7) 0.098(8) Uani 0.76(4) 1 d D U P A 2
H1'A H 0.1017 0.6406 0.9089 0.118 Uiso 0.76(4) 1 d R U P A 2
H1'B H 0.0946 0.4457 0.9092 0.118 Uiso 0.76(4) 1 d R U P A 2
N3 N 0.8575(5) 0.0372(13) 0.8252(5) 0.056(3) Uani 1 1 d D U . . .
H3A H 0.8252 0.0882 0.8063 0.083 Uiso 1 1 d R U . . .
H3B H 0.8845 0.0453 0.8041 0.083 Uiso 1 1 d R U . . .
H3C H 0.8502 -0.0723 0.8307 0.083 Uiso 1 1 d R U . . .
C4 C 0.2418(7) 0.014(2) 0.9125(6) 0.080(5) Uani 1 1 d D U . . .
H4A H 0.2666 0.0980 0.9338 0.096 Uiso 1 1 d R U . . .
H4B H 0.2654 -0.0760 0.9036 0.096 Uiso 1 1 d R U . . .
N2 N 0.2106(6) 0.0891(15) 0.8575(5) 0.063(3) Uani 1 1 d D U . . .
H2A H 0.2354 0.1275 0.8368 0.095 Uiso 1 1 d R U . . .
H2B H 0.1878 0.0104 0.8368 0.095 Uiso 1 1 d R U . . .
H2C H 0.1890 0.1753 0.8655 0.095 Uiso 1 1 d R U . . .
C5 C 0.9332(6) 0.040(2) 0.9168(7) 0.086(6) Uani 1 1 d D U . . .
H5A H 0.9246 -0.0732 0.9264 0.103 Uiso 1 1 d R U . . .
H5B H 0.9454 0.1007 0.9525 0.103 Uiso 1 1 d R U . . .
C6 C 0.8792(7) 0.121(2) 0.8828(6) 0.071(5) Uani 1 1 d D U . . .
H6A H 0.8500 0.1139 0.9049 0.086 Uiso 1 1 d R U . . .
H6B H 0.8863 0.2381 0.8768 0.086 Uiso 1 1 d R U . . .
N1 N 0.00402(2) 0.55972(6) 0.83315(2) 0.056(3) Uani 1 1 d D U . . .
H1A H -0.0170 0.4793 0.8114 0.084 Uiso 1 1 d R U . A .
H1B H -0.0193 0.6411 0.8412 0.084 Uiso 1 1 d R U . . .
H1C H 0.0288 0.6044 0.8135 0.084 Uiso 1 1 d R U . . .
Cd1 Cd 0.16631(2) 0.56417(6) 0.77062(2) 0.0383(3) Uani 1 1 d R . . . .
Br3 Br 0.25448(2) 0.81179(6) 0.76229(2) 0.0393(3) Uani 1 1 d R . . . .
Br4 Br 0.08931(2) 0.31367(6) 0.76951(2) 0.0484(4) Uani 1 1 d R . . . .
Br1 Br 0.09607(2) 0.81884(6) 0.78866(2) 0.0495(4) Uani 1 1 d R . . . .
Br2 Br 0.13236(2) 0.61117(6) 0.65032(2) 0.0438(4) Uani 1 1 d R . . . .
Br5 Br 0.22248(2) 0.51595(6) 0.88146(2) 0.0517(4) Uani 1 1 d R . . . .
Br6 Br 0.09625(2) 0.52220(6) 1.00343(2) 0.0993(8) Uani 1 1 d DR U . . .
Br8 Br 0.99350(2) 0.03350(6) 0.87934(2) 0.1172(9) Uani 1 1 d DR U . . .
C3 C 0.20146(2) -0.04779(6) 0.95026(2) 0.161(11) Uani 1 1 d DR U . . .
H3D H 0.1808 -0.1428 0.9310 0.193 Uiso 1 1 d R U . . .
H3E H 0.2250 -0.0879 0.9859 0.193 Uiso 1 1 d R U . . .

loop_
_atom_site_aniso_label
_atom_site_aniso_U_11
_atom_site_aniso_U_22
_atom_site_aniso_U_33
_atom_site_aniso_U_23
_atom_site_aniso_U_13
_atom_site_aniso_U_12
Br7 0.108(2) 0.264(4) 0.1036(18) 0.050(2) 0.0670(16) 0.069(2)
C1 0.08(2) 0.13(2) 0.06(2) -0.01(2) 0.005(19) 0.01(2)
C2' 0.071(14) 0.125(19) 0.053(11) -0.003(12) -0.001(10) -0.025(13)
C2 0.07(2) 0.13(2) 0.051(19) 0.01(2) 0.025(18) -0.01(2)
C1' 0.063(13) 0.17(2) 0.060(12) 0.003(13) 0.015(10) -0.002(14)
N3 0.050(7) 0.046(7) 0.064(8) 0.008(6) -0.003(6) 0.001(5)
C4 0.087(14) 0.084(12) 0.069(11) 0.010(9) 0.019(9) 0.017(10)
N2 0.078(10) 0.063(8) 0.054(7) -0.005(6) 0.023(7) 0.001(7)
C5 0.085(13) 0.085(12) 0.075(11) -0.009(9) -0.012(10) 0.026(10)
C6 0.067(11) 0.065(10) 0.073(10) -0.019(9) -0.004(8) 0.011(8)
N1 0.029(5) 0.090(9) 0.053(6) -0.010(6) 0.017(5) -0.015(6)
Cd1 0.0283(4) 0.0425(6) 0.0444(5) 0.0033(4) 0.0090(4) 0.0003(4)
Br3 0.0275(6) 0.0394(7) 0.0523(7) 0.0018(5) 0.0116(5) -0.0030(5)
Br4 0.0347(7) 0.0428(8) 0.0700(9) 0.0014(6) 0.0165(6) -0.0024(5)
Br1 0.0436(7) 0.0428(8) 0.0684(9) 0.0029(6) 0.0259(6) 0.0053(6)
Br2 0.0366(7) 0.0509(8) 0.0433(7) -0.0019(6) 0.0074(5) 0.0007(5)
Br5 0.0537(9) 0.0558(9) 0.0437(7) 0.0021(6) 0.0061(6) 0.0002(6)
Br6 0.0875(15) 0.156(2) 0.0480(10) 0.0030(11) 0.0012(9) 0.0191(14)
Br8 0.0399(10) 0.1152(18) 0.192(3) -0.0012(17) 0.0141(13) 0.0037(10)
C3 0.21(3) 0.14(2) 0.120(19) 0.001(15) -0.006(19) 0.091(19)

loop_
_atom_type_symbol
_atom_type_description
_atom_type_scat_dispersion_real
_atom_type_scat_dispersion_imag
_atom_type_scat_source
C C 0.0033 0.0016 'International Tables Vol C Tables 4.2.6.8 and 6.1.1.4'
H H 0.0000 0.0000 'International Tables Vol C Tables 4.2.6.8 and 6.1.1.4'
N N 0.0061 0.0033 'International Tables Vol C Tables 4.2.6.8 and 6.1.1.4'
Br Br -0.2901 2.4595 'International Tables Vol C Tables 4.2.6.8 and 6.1.1.4'
Cd Cd -0.8075 1.2024 'International Tables Vol C Tables 4.2.6.8 and 6.1.1.4'

loop_
_geom_angle_atom_site_label_1
_geom_angle_atom_site_label_2
_geom_angle_atom_site_label_3
_geom_angle
_geom_angle_site_symmetry_3
C2' C1 Br6 112.0(18) .
N1 C2' C1 119(2) .
C1' C2 N1 103.3(16) .
C2 C1' Br6 105.2(13) .
N2 C4 C3 112.1(12) .
C6 C5 Br8 115.1(12) .
N3 C6 C5 112.6(12) .
Br5 Cd1 Br4 95.8 .
Br5 Cd1 Br1 98.6 .
Br4 Cd1 Br1 96.0 .
Br5 Cd1 Br2 167.3 .
Br4 Cd1 Br2 92.3 .
Br1 Cd1 Br2 90.3 .
Br5 Cd1 Br3 86.8 .
Br4 Cd1 Br3 173.5 .
Br1 Cd1 Br3 89.5 .
Br2 Cd1 Br3 84.2 .
Br5 Cd1 Br3 86.9 4_546
Br4 Cd1 Br3 88.5 4_546
Br1 Cd1 Br3 172.5 4_546
Br2 Cd1 Br3 83.5 4_546
Br3 Cd1 Br3 85.7 4_546
Cd1 Br3 Cd1 168.8 4_556
C4 C3 Br7 117.7(7) .

loop_
_geom_bond_atom_site_label_1
_geom_bond_atom_site_label_2
_geom_bond_distance
_geom_bond_site_symmetry_2
Br7 C3 1.733(3) .
C1 C2' 1.49(2) .
C1 Br6 1.82(2) .
C2' N1 1.489(15) .
C2 C1' 1.47(2) .
C2 N1 1.693(14) .
C1' Br6 1.883(16) .
N3 C6 1.501(14) .
C4 N2 1.478(14) .
C4 C3 1.529(14) .
C5 C6 1.509(15) .
C5 Br8 1.847(15) .
Cd1 Br5 2.6989 .
Cd1 Br4 2.7049 .
Cd1 Br1 2.7181 .
Cd1 Br2 2.8051 .
Cd1 Br3 2.9188 .
Cd1 Br3 2.9714 4_546
Br3 Cd1 2.9713 4_556

loop_
_geom_hbond_atom_site_label_D
_geom_hbond_atom_site_label_H
_geom_hbond_atom_site_label_A
_geom_hbond_distance_DH
_geom_hbond_distance_HA
_geom_hbond_distance_DA
_geom_hbond_angle_DHA
_geom_hbond_site_symmetry_A
N3 H3A Br3 0.90 2.52 3.383(12) 161.9 3_545
N3 H3B Br4 0.90 2.90 3.557(12) 131.2 2_656
N3 H3B Br1 0.90 2.94 3.570(12) 128.0 2_646
N3 H3C Br2 0.90 2.57 3.426(11) 159.8 2_646
N2 H2A Br3 0.90 2.81 3.581(12) 144.3 4_546
N2 H2A Br2 0.90 3.11 3.806(15) 135.2 4_546
N2 H2B Br1 0.90 2.71 3.580(13) 163.1 1_545
N1 H1A Br4 0.90 2.64 3.512 164.6 2_556
N1 H1B Br2 0.90 2.77 3.393 127.9 2_556
N1 H1C Br1 0.90 2.50 3.341 156.7 .
N2 H2C Br4 0.90 3.11 3.647(13) 119.9 .
N2 H2C Br5 0.90 2.82 3.432(12) 126.5 .
C1 H1D Br8 0.96 2.93 3.80(7) 150.4 1_465
C2' H2'B Br4 0.96 3.17 3.89(3) 133.0 .
C1' H1'A Br5 0.96 3.25 3.71(3) 112.0 .
N3 H3A Br3 0.90 2.52 3.383(12) 161.9 3_545
N3 H3B Br4 0.90 2.90 3.557(12) 131.2 2_656
N3 H3B Br1 0.90 2.94 3.570(12) 128.0 2_646
N3 H3C Br2 0.90 2.57 3.426(11) 159.8 2_646
N2 H2A Br3 0.90 2.81 3.581(12) 144.3 4_546
N2 H2A Br2 0.90 3.11 3.806(15) 135.2 4_546
N2 H2B Br1 0.90 2.71 3.580(13) 163.1 1_545
N2 H2C Br4 0.90 3.11 3.647(13) 119.9 .
N2 H2C Br5 0.90 2.82 3.432(12) 126.5 .
C6 H6A Br5 0.96 3.08 3.835(19) 136.5 3_545
C6 H6B Br2 0.96 3.04 3.962(17) 161.9 2_656
N1 H1A Br4 0.90 2.64 3.512 164.6 2_556
N1 H1B Br2 0.90 2.77 3.393 127.9 2_556
N1 H1C Br1 0.90 2.50 3.341 156.7 .
C1 H1D Br8 0.96 2.93 3.80(7) 150.4 1_465
C2 H2D Br8 0.96 2.84 3.55(3) 131.9 1_465
N3 H3A Br3 0.90 2.52 3.383(12) 161.9 3_545
N3 H3B Br4 0.90 2.90 3.557(12) 131.2 2_656
N3 H3B Br1 0.90 2.94 3.570(12) 128.0 2_646
N3 H3C Br2 0.90 2.57 3.426(11) 159.8 2_646
N2 H2A Br3 0.90 2.81 3.581(12) 144.3 4_546
N2 H2A Br2 0.90 3.11 3.806(15) 135.2 4_546
N2 H2B Br1 0.90 2.71 3.580(13) 163.1 1_545
N2 H2C Br4 0.90 3.11 3.647(13) 119.9 .
N2 H2C Br5 0.90 2.82 3.432(12) 126.5 .
C6 H6A Br5 0.96 3.08 3.835(19) 136.5 3_545
C6 H6B Br2 0.96 3.04 3.962(17) 161.9 2_656
N1 H1A Br4 0.90 2.64 3.512 164.6 2_556
N1 H1B Br2 0.90 2.77 3.393 127.9 2_556
N1 H1C Br1 0.90 2.50 3.341 156.7 .

loop_
_geom_torsion_atom_site_label_1
_geom_torsion_atom_site_label_2
_geom_torsion_atom_site_label_3
_geom_torsion_atom_site_label_4
_geom_torsion
Br6 C1 C2' N1 -173(4)
N1 C2 C1' Br6 -162.8(19)
Br8 C5 C6 N3 57.1(19)
N2 C4 C3 Br7 -54.7(15)
